data_1575436
loop_
_publ_author_name
'Eren, Noga'
'Svecova, Renata'
'Fadaei-Tirani, Farzaneh'
'Scopelliti, Rosario'
'Severin, Kay'

_publ_section_title
;
 The constitutional dynamic chemistry of
 Au<sub>3</sub>(pyrazolate)<sub>3</sub> complexes.
;
_journal_issue 34
_journal_name_full 'Dalton transactions (Cambridge, England : 2003)'
_journal_page_first 12818
_journal_page_last 12823
_journal_paper_doi 10.1039/d5dt01613d
_journal_volume 54
_journal_year 2025
_chemical_formula_moiety 'C15 H9 Au3 F12 N6'
_chemical_formula_sum 'C15 H9 Au3 F12 N6'
_chemical_formula_weight 1092.18
_space_group_crystal_system orthorhombic
_space_group_IT_number 63
_space_group_name_Hall '-C 2c 2'
_space_group_name_H-M_alt 'C m c m'
_atom_sites_solution_hydrogens geom
_atom_sites_solution_primary dual
_atom_sites_solution_secondary difmap
_audit_creation_date 2025-04-02
_audit_creation_method
;
Olex2 1.5
(compiled 2024.02.16 svn.r378c4104 for OlexSys, GUI svn.r6928)
;
_audit_update_record
;
2025-04-02 deposited with the CCDC.	2025-08-05 downloaded from the CCDC.
;
_cell_angle_alpha 90
_cell_angle_beta 90
_cell_angle_gamma 90
_cell_formula_units_Z 4
_cell_length_a 22.1503(10)
_cell_length_b 13.9998(6)
_cell_length_c 6.8863(3)
_cell_measurement_reflns_used 3559
_cell_measurement_temperature 139.99(10)
_cell_measurement_theta_max 73.0010
_cell_measurement_theta_min 3.6780
_cell_volume 2135.44(16)
_computing_cell_refinement 'CrysAlisPro 1.171.42.90a (Rigaku OD, 2023)'
_computing_data_collection 'CrysAlisPro 1.171.42.90a (Rigaku OD, 2023)'
_computing_data_reduction 'CrysAlisPro 1.171.42.90a (Rigaku OD, 2023)'
_computing_molecular_graphics 'Olex2 1.5 (Dolomanov et al., 2009)'
_computing_publication_material 'Olex2 1.5 (Dolomanov et al., 2009)'
_computing_structure_refinement 'SHELXL 2019/3 (Sheldrick, 2015)'
_computing_structure_solution 'SHELXT 2018/2 (Sheldrick, 2018)'
_diffrn_ambient_environment N~2~
_diffrn_ambient_temperature 139.99(10)
_diffrn_detector 'Hybrid Pixel Array Detector'
_diffrn_detector_area_resol_mean 10.0000
_diffrn_detector_type 'HyPix-Arc 150'
_diffrn_measured_fraction_theta_full 0.961
_diffrn_measured_fraction_theta_max 0.927
_diffrn_measurement_details
;
List of Runs (angles in degrees, time in seconds):

  # Type    Start    End  Width  t~exp~   \w     \q     \k     \f   Frames
#--------------------------------------------------------------------------
  1  \w   -104.00 -77.00   0.50    0.10    --  -66.84   0.00 120.00   54
  2  \w   -103.00 -73.00   0.50    0.10    --  -66.84   0.00 -30.00   60
  3  \w   -104.00 -75.00   0.50    0.10    --  -66.84   0.00-120.00   58
  4  \w   -104.00 -79.00   0.50    0.10    --  -66.84   0.00-180.00   50
  5  \w   -101.00 -75.00   0.50    0.10    --  -69.31   0.00-150.00   52
  6  \w   -104.00 -74.00   0.50    0.10    --  -69.31   0.00  90.00   60
  7  \w   -107.00 -82.00   0.50    0.10    --  -69.31   0.00 150.00   50
  8  \w    -66.00 -35.00   0.50    0.10    --  -66.84 106.00 -35.00   62
  9  \w    -81.00 -56.00   0.50    0.10    --  -69.31 106.00 -35.00   50
 10  \w    -81.00 -56.00   0.50    0.10    --  -69.31 103.00-128.00   50
 11  \w    -78.00 -43.00   0.50    0.10    --  -66.84 103.00-128.00   70
 12  \w     57.00 117.00   0.50    0.10    --   78.10  15.00 -90.00  120
 13  \w     92.00 123.00   0.50    0.10    --   78.10  15.00   0.00   62
 14  \w     49.00  74.00   0.50    0.10    --   78.10  15.00   0.00   50
 15  \w     40.00  66.00   0.50    0.10    --   69.48-103.00 129.00   52
 16  \w     41.00  66.00   0.50    0.10    --   78.10-103.00 129.00   50
 17  \w     27.00  80.00   0.50    0.10    --   66.21-103.00 129.00  106
 18  \w     45.00  84.00   0.50    0.10    --   78.10 -95.00  90.00   78
 19  \w     36.00  76.00   0.50    0.10    --   69.48 -95.00 -60.00   80
 20  \w     33.00  64.00   0.50    0.10    --   69.48-106.00-134.00   62
 21  \w     43.00  90.00   0.50    0.10    --   78.10-106.00-134.00   94
;
_diffrn_measurement_device 'four-circle diffractometer'
_diffrn_measurement_device_type 'XtaLAB Synergy R, DW system, HyPix-Arc 150'
_diffrn_measurement_method '\w scans'
_diffrn_orient_matrix_type 'CrysAlisPro convention (1999,Acta A55,543-557)'
_diffrn_orient_matrix_UB_11 0.0055556000
_diffrn_orient_matrix_UB_12 0.1057413000
_diffrn_orient_matrix_UB_13 -0.0591463000
_diffrn_orient_matrix_UB_21 -0.0670113000
_diffrn_orient_matrix_UB_22 0.0008364000
_diffrn_orient_matrix_UB_23 -0.0599169000
_diffrn_orient_matrix_UB_31 -0.0178110000
_diffrn_orient_matrix_UB_32 0.0303079000
_diffrn_orient_matrix_UB_33 0.2073052000
_diffrn_radiation_monochromator mirror
_diffrn_radiation_probe x-ray
_diffrn_radiation_type 'Cu K\a'
_diffrn_radiation_wavelength 1.54184
_diffrn_reflns_av_R_equivalents 0.0573
_diffrn_reflns_av_unetI/netI 0.0348
_diffrn_reflns_Laue_measured_fraction_full 0.961
_diffrn_reflns_Laue_measured_fraction_max 0.927
_diffrn_reflns_limit_h_max 21
_diffrn_reflns_limit_h_min -27
_diffrn_reflns_limit_k_max 16
_diffrn_reflns_limit_k_min -15
_diffrn_reflns_limit_l_max 8
_diffrn_reflns_limit_l_min -6
_diffrn_reflns_number 5164
_diffrn_reflns_point_group_measured_fraction_full 0.961
_diffrn_reflns_point_group_measured_fraction_max 0.927
_diffrn_reflns_theta_full 67.684
_diffrn_reflns_theta_max 73.986
_diffrn_reflns_theta_min 3.735
_diffrn_source 'Rotating-anode X-ray tube'
_diffrn_source_type 'Rigaku (Cu) X-ray Source'
_exptl_absorpt_coefficient_mu 39.162
_exptl_absorpt_correction_T_max 0.397
_exptl_absorpt_correction_T_min 0.064
_exptl_absorpt_correction_type gaussian
_exptl_absorpt_process_details
;
CrysAlisPro 1.171.42.90a (Rigaku Oxford Diffraction, 2023)
Numerical absorption correction based on gaussian integration over
a multifaceted crystal model
Empirical absorption correction using spherical harmonics,
implemented in SCALE3 ABSPACK scaling algorithm.
;
_exptl_crystal_colour 'clear pale colourless'
_exptl_crystal_density_diffrn 3.397
_exptl_crystal_description needle
_exptl_crystal_F_000 1944
_exptl_crystal_size_max 0.374
_exptl_crystal_size_mid 0.048
_exptl_crystal_size_min 0.042
_refine_diff_density_max 2.614
_refine_diff_density_min -2.327
_refine_diff_density_rms 0.391
_refine_ls_extinction_coef 0.00008(3)
_refine_ls_extinction_expression Fc^*^=kFc[1+0.001xFc^2^\l^3^/sin(2\q)]^-1/4^
_refine_ls_extinction_method 'SHELXL-2019/2 (Sheldrick 2019)'
_refine_ls_goodness_of_fit_ref 1.053
_refine_ls_hydrogen_treatment constr
_refine_ls_matrix_type full
_refine_ls_number_parameters 107
_refine_ls_number_reflns 1134
_refine_ls_number_restraints 120
_refine_ls_restrained_S_all 1.008
_refine_ls_R_factor_all 0.0598
_refine_ls_R_factor_gt 0.0540
_refine_ls_shift/su_max 0.000
_refine_ls_shift/su_mean 0.000
_refine_ls_structure_factor_coef Fsqd
_refine_ls_weighting_details 'w=1/[\s^2^(Fo^2^)+(0.1311P)^2^+0.7028P] where P=(Fo^2^+2Fc^2^)/3'
_refine_ls_weighting_scheme calc
_refine_ls_wR_factor_gt 0.1557
_refine_ls_wR_factor_ref 0.1650
_reflns_Friedel_coverage 0.000
_reflns_number_gt 999
_reflns_number_total 1134
_reflns_threshold_expression 'I > 2\s(I)'
_twin_special_details
;
Component 2 rotated by 172.5828\% 
around [0.01 1.00 -0.04] (reciprocal) or [0.00 0.98 -0.17] (direct)
Component 3 rotated by 64.6594\% 
around [-0.00 0.00 1.00] (reciprocal) or [-0.00 -0.00 1.00] (direct)
Component 4 rotated by 64.7964\% 
around [-0.54 -0.03 0.84] (reciprocal) or [-0.06 -0.01 1.00] (direct)
;
_cod_data_source_file d5dt01613d2.cif
_cod_data_source_block rs-14
_cod_depositor_comments 'Adding full bibliography for 1575436--1575439.cif.'
_cod_database_code 1575436
_shelx_shelxl_version_number 2019/3
_chemical_oxdiff_formula 'C15 H9 N6 F12 Au3'
_shelx_space_group_comment
;
The symmetry employed for this shelxl refinement is uniquely defined
by the following loop, which should always be used as a source of
symmetry information in preference to the above space-group names.
They are only intended as comments.
;
_shelx_estimated_absorpt_t_max 0.290
_shelx_estimated_absorpt_t_min 0.024
_olex2_refinement_description
;
1. Fixed Uiso
 At 1.2 times of:
  All C(H) groups
 At 1.5 times of:
  All C(H,H,H) groups
2. Rigid body (RIGU) restrains
 All non-hydrogen atoms
 with sigma for 1-2 distances of 0.001 and sigma for 1-3 distances of 0.001
3. Others
 Fixed Sof: H7A(0.5) H7B(0.5) H7C(0.5)
4.a Aromatic/amide H refined with riding coordinates:
 C2(H2), C8(H8)
4.b Idealised Me refined as rotating group:
 C7(H7A,H7B,H7C)
;
_olex2_submission_special_instructions 'No special instructions were received'
_oxdiff_exptl_absorpt_empirical_details
;
Empirical correction (ABSPACK) includes:
- Absorption correction using spherical harmonics
- Frame scaling
- Detector area scaling
- B-factor correction
;
_oxdiff_exptl_absorpt_empirical_full_max 6.412
_oxdiff_exptl_absorpt_empirical_full_min 0.258
_oxdiff_twin_integration_method simultaneous
_oxdiff_twin_items 4

loop_
_space_group_symop_operation_xyz
'x, y, z'
'-x, -y, z+1/2'
'-x, y, -z+1/2'
'x, -y, -z'
'x+1/2, y+1/2, z'
'-x+1/2, -y+1/2, z+1/2'
'-x+1/2, y+1/2, -z+1/2'
'x+1/2, -y+1/2, -z'
'-x, -y, -z'
'x, y, -z-1/2'
'x, -y, z-1/2'
'-x, y, z'
'-x+1/2, -y+1/2, -z'
'x+1/2, y+1/2, -z-1/2'
'x+1/2, -y+1/2, z-1/2'
'-x+1/2, y+1/2, z'

loop_
_atom_site_label
_atom_site_type_symbol
_atom_site_fract_x
_atom_site_fract_y
_atom_site_fract_z
_atom_site_U_iso_or_equiv
_atom_site_adp_type
_atom_site_occupancy
_atom_site_site_symmetry_order
_atom_site_calc_flag
_atom_site_refinement_flags_posn
_atom_site_refinement_flags_adp
_atom_site_refinement_flags_occupancy
_atom_site_disorder_assembly
_atom_site_disorder_group
Au1 Au 0.42268(3) 0.49095(4) 0.250000 0.0448(4) Uani 1 2 d S T P . .
Au2 Au 0.500000 0.28888(6) 0.250000 0.0464(4) Uani 1 4 d S T P . .
F1 F 0.2855(5) 0.5009(7) 0.250000 0.070(3) Uani 1 2 d S T P . .
F2 F 0.2329(4) 0.3984(6) 0.0959(10) 0.073(2) Uani 1 1 d . . . . .
F3 F 0.4287(4) 0.0920(6) 0.4062(15) 0.084(2) Uani 1 1 d . . . . .
F4 F 0.3505(5) 0.0494(8) 0.250000 0.076(3) Uani 1 2 d S T P . .
N1 N 0.3765(6) 0.3649(10) 0.250000 0.050(3) Uani 1 2 d S T P . .
N2 N 0.4094(6) 0.2855(10) 0.250000 0.054(3) Uani 1 2 d S T P . .
N3 N 0.4699(5) 0.6138(8) 0.250000 0.041(2) Uani 1 2 d S T P . .
C1 C 0.3191(7) 0.3399(12) 0.250000 0.048(3) Uani 1 2 d S T P . .
C2 C 0.3128(7) 0.2427(11) 0.250000 0.045(3) Uani 1 2 d S T P . .
H2 H 0.276669 0.206022 0.250000 0.054 Uiso 1 2 calc R U P . .
C3 C 0.3714(8) 0.2113(11) 0.250000 0.048(3) Uani 1 2 d S T P . .
C4 C 0.2674(7) 0.4148(12) 0.250000 0.052(2) Uani 1 2 d S T P . .
C5 C 0.3946(8) 0.1112(13) 0.250000 0.062(2) Uani 1 2 d S T P . .
C6 C 0.4506(7) 0.7044(11) 0.250000 0.046(3) Uani 1 2 d S T P . .
C7 C 0.3830(8) 0.7258(12) 0.250000 0.048(3) Uani 1 2 d S T P . .
H7A H 0.375940 0.789094 0.306242 0.072 Uiso 0.5 1 calc R U P A -1
H7B H 0.361861 0.677457 0.327375 0.072 Uiso 0.5 1 calc R U P A -1
H7C H 0.367787 0.724447 0.116383 0.072 Uiso 0.5 1 calc R U P A -1
C8 C 0.500000 0.7636(18) 0.250000 0.055(5) Uani 1 4 d S T P . .
H8 H 0.500001 0.831502 0.250000 0.066 Uiso 1 4 calc R U P . .

loop_
_atom_site_aniso_label
_atom_site_aniso_U_11
_atom_site_aniso_U_22
_atom_site_aniso_U_33
_atom_site_aniso_U_23
_atom_site_aniso_U_13
_atom_site_aniso_U_12
Au1 0.0427(5) 0.0359(5) 0.0559(6) 0.000 0.000 -0.0018(2)
Au2 0.0451(6) 0.0367(6) 0.0572(7) 0.000 0.000 0.000
F1 0.051(5) 0.048(3) 0.111(9) 0.000 0.000 -0.001(3)
F2 0.070(4) 0.074(4) 0.076(4) -0.015(4) -0.019(3) 0.016(3)
F3 0.089(5) 0.047(4) 0.117(6) 0.007(4) -0.029(4) 0.001(3)
F4 0.059(5) 0.047(4) 0.122(8) 0.000 0.000 -0.008(4)
N1 0.045(3) 0.045(3) 0.061(7) 0.000 0.000 -0.005(2)
N2 0.046(3) 0.044(3) 0.071(9) 0.000 0.000 -0.005(2)
N3 0.043(5) 0.040(4) 0.041(6) 0.000 0.000 0.003(3)
C1 0.046(3) 0.044(3) 0.054(8) 0.000 0.000 -0.006(2)
C2 0.048(3) 0.044(3) 0.042(8) 0.000 0.000 -0.006(2)
C3 0.048(4) 0.045(3) 0.052(8) 0.000 0.000 -0.005(2)
C4 0.048(4) 0.048(3) 0.059(5) 0.000 0.000 -0.002(3)
C5 0.052(4) 0.044(3) 0.091(6) 0.000 0.000 -0.004(3)
C6 0.048(5) 0.039(4) 0.052(9) 0.000 0.000 0.004(3)
C7 0.049(5) 0.042(7) 0.053(9) 0.000 0.000 0.008(4)
C8 0.052(6) 0.042(5) 0.072(15) 0.000 0.000 0.000

loop_
_atom_type_symbol
_atom_type_description
_atom_type_scat_dispersion_real
_atom_type_scat_dispersion_imag
_atom_type_scat_source
C C 0.0181 0.0091 'International Tables Vol C Tables 4.2.6.8 and 6.1.1.4'
H H 0.0000 0.0000 'International Tables Vol C Tables 4.2.6.8 and 6.1.1.4'
Au Au -4.4197 7.2980 'International Tables Vol C Tables 4.2.6.8 and 6.1.1.4'
F F 0.0727 0.0534 'International Tables Vol C Tables 4.2.6.8 and 6.1.1.4'
N N 0.0311 0.0180 'International Tables Vol C Tables 4.2.6.8 and 6.1.1.4'

loop_
_exptl_crystal_face_index_h
_exptl_crystal_face_index_k
_exptl_crystal_face_index_l
_exptl_crystal_face_perp_dist
-1 2 0 0.0298
1 -2 0 0.0119
1 0 -2 0.2655
-1 0 2 0.1042
-1 0 0 0.0310
1 0 0 0.0155
-2 -1 0 0.0207
2 1 0 0.0226
1 2 0 0.0229
-12 4 -1 0.0792
14 2 1 0.0151
-11 -6 -1 0.0397
3 -9 1 0.0170
-3 9 -1 0.0717

loop_
_geom_angle_atom_site_label_1
_geom_angle_atom_site_label_2
_geom_angle_atom_site_label_3
_geom_angle
_geom_angle_site_symmetry_1
_geom_angle_site_symmetry_3
_geom_angle_publ_flag
N1 Au1 Au2 61.3(4) . . ?
N3 Au1 Au2 117.5(3) . . ?
N3 Au1 N1 178.8(5) . . ?
Au1 Au2 Au1 62.38(3) 3_655 . ?
N2 Au2 Au1 122.5(4) . 3_655 ?
N2 Au2 Au1 122.5(4) 3_655 . ?
N2 Au2 Au1 60.2(4) 3_655 3_655 ?
N2 Au2 Au1 60.2(4) . . ?
N2 Au2 N2 177.3(8) 3_655 . ?
N2 N1 Au1 116.6(10) . . ?
C1 N1 Au1 135.5(12) . . ?
C1 N1 N2 107.9(13) . . ?
N1 N2 Au2 121.9(10) . . ?
N1 N2 C3 107.7(14) . . ?
C3 N2 Au2 130.3(12) . . ?
N3 N3 Au1 121.3(3) 3_655 . ?
N3 N3 C6 108.6(9) 3_655 . ?
C6 N3 Au1 130.1(11) . . ?
N1 C1 C2 111.2(15) . . ?
N1 C1 C4 122.2(14) . . ?
C2 C1 C4 126.6(14) . . ?
C1 C2 H2 128.6 . . ?
C1 C2 C3 102.8(14) . . ?
C3 C2 H2 128.6 . . ?
N2 C3 C2 110.3(15) . . ?
N2 C3 C5 120.9(15) . . ?
C2 C3 C5 128.8(15) . . ?
F1 C4 F2 110.2(10) . 10_556 ?
F1 C4 F2 110.2(10) . . ?
F1 C4 C1 114.0(14) . . ?
F2 C4 F2 106.1(14) . 10_556 ?
F2 C4 C1 108.0(10) 10_556 . ?
F2 C4 C1 108.0(10) . . ?
F3 C5 F3 106.6(16) 10_556 . ?
F3 C5 C3 112.4(10) 10_556 . ?
F3 C5 C3 112.4(10) . . ?
F4 C5 F3 106.8(10) . 10_556 ?
F4 C5 F3 106.8(10) . . ?
F4 C5 C3 111.4(15) . . ?
N3 C6 C7 119.9(14) . . ?
N3 C6 C8 108.6(15) . . ?
C8 C6 C7 131.5(14) . . ?
C6 C7 H7A 109.5 . . ?
C6 C7 H7B 109.5 . . ?
C6 C7 H7C 109.5 . . ?
H7A C7 H7B 109.5 . . ?
H7A C7 H7C 109.5 . . ?
H7B C7 H7C 109.5 . . ?
C6 C8 C6 106(2) . 3_655 ?
C6 C8 H8 127.2 . . ?
C6 C8 H8 127.2 3_655 . ?

loop_
_geom_bond_atom_site_label_1
_geom_bond_atom_site_label_2
_geom_bond_distance
_geom_bond_site_symmetry_2
_geom_bond_publ_flag
Au1 Au2 3.3069(9) . ?
Au1 N1 2.040(13) . ?
Au1 N3 2.013(12) . ?
Au2 N2 2.008(14) 3_655 ?
Au2 N2 2.008(14) . ?
F1 C4 1.271(19) . ?
F2 C4 1.328(12) . ?
F3 C5 1.342(13) . ?
F4 C5 1.30(2) . ?
N1 N2 1.33(2) . ?
N1 C1 1.32(2) . ?
N2 C3 1.34(2) . ?
N3 N3 1.33(2) 3_655 ?
N3 C6 1.338(19) . ?
C1 C2 1.37(2) . ?
C1 C4 1.55(2) . ?
C2 H2 0.9500 . ?
C2 C3 1.37(2) . ?
C3 C5 1.49(2) . ?
C6 C7 1.53(2) . ?
C6 C8 1.37(2) . ?
C7 H7A 0.9800 . ?
C7 H7B 0.9800 . ?
C7 H7C 0.9800 . ?
C8 H8 0.9500 . ?

loop_
_geom_torsion_atom_site_label_1
_geom_torsion_atom_site_label_2
_geom_torsion_atom_site_label_3
_geom_torsion_atom_site_label_4
_geom_torsion
_geom_torsion_site_symmetry_1
_geom_torsion_site_symmetry_2
_geom_torsion_site_symmetry_3
_geom_torsion_site_symmetry_4
_geom_torsion_publ_flag
Au1 N1 N2 Au2 0.0 . . . . ?
Au1 N1 N2 C3 180.0 . . . . ?
Au1 N1 C1 C2 180.0 . . . . ?
Au1 N1 C1 C4 0.0 . . . . ?
Au1 N3 C6 C7 0.0 . . . . ?
Au1 N3 C6 C8 180.0 . . . . ?
Au2 N2 C3 C2 180.0 . . . . ?
Au2 N2 C3 C5 0.0 . . . . ?
N1 N2 C3 C2 0.0 . . . . ?
N1 N2 C3 C5 180.0 . . . . ?
N1 C1 C2 C3 0.0 . . . . ?
N1 C1 C4 F1 0.0 . . . . ?
N1 C1 C4 F2 -122.8(9) . . . 10_556 ?
N1 C1 C4 F2 122.8(9) . . . . ?
N2 N1 C1 C2 0.0 . . . . ?
N2 N1 C1 C4 180.0 . . . . ?
N2 C3 C5 F3 60.2(11) . . . . ?
N2 C3 C5 F3 -60.2(11) . . . 10_556 ?
N2 C3 C5 F4 180.0 . . . . ?
N3 N3 C6 C7 180.0 3_655 . . . ?
N3 N3 C6 C8 0.0 3_655 . . . ?
N3 C6 C8 C6 0.0 . . . 3_655 ?
C1 N1 N2 Au2 180.0 . . . . ?
C1 N1 N2 C3 0.0 . . . . ?
C1 C2 C3 N2 0.0 . . . . ?
C1 C2 C3 C5 180.0 . . . . ?
C2 C1 C4 F1 180.0 . . . . ?
C2 C1 C4 F2 -57.2(9) . . . . ?
C2 C1 C4 F2 57.2(9) . . . 10_556 ?
C2 C3 C5 F3 119.8(11) . . . 10_556 ?
C2 C3 C5 F3 -119.8(11) . . . . ?
C2 C3 C5 F4 0.0 . . . . ?
C4 C1 C2 C3 180.0 . . . . ?
C7 C6 C8 C6 180.0 . . . 3_655 ?

loop_
_twin_individual_id
_twin_individual_mass_fraction_refined
_oxdiff_twin_reflns_isolated
_oxdiff_twin_reflns_overlapped
_twin_individual_twin_lattice_type
_twin_individual_twin_matrix_11
_twin_individual_twin_matrix_12
_twin_individual_twin_matrix_13
_twin_individual_twin_matrix_21
_twin_individual_twin_matrix_22
_twin_individual_twin_matrix_23
_twin_individual_twin_matrix_31
_twin_individual_twin_matrix_32
_twin_individual_twin_matrix_33
1 0.3766 4518 1423 ref 1.0000 0.0000 0.0000 0.0000 1.0000 0.0000 0.0000 0.0000 1.0000
2 0.2458 0 770 nmt -0.9914 0.0416 0.4114 0.0024 0.9857 -0.3469 -0.0404 -0.0826 -0.9794
3 0.2003 0 1339 nmt 0.4283 -1.4286 0.0001 0.5714 0.4284 0.0018 -0.0000 -0.0004 1.0004
4 0.1772 0 790 nmt 0.4487 -1.3979 -0.4111 0.5621 0.4262 0.3462 -0.0298 -0.0929 0.9797

loop_
_exptl_oxdiff_crystal_face_indexfrac_h
_exptl_oxdiff_crystal_face_indexfrac_k
_exptl_oxdiff_crystal_face_indexfrac_l
_exptl_oxdiff_crystal_face_x
_exptl_oxdiff_crystal_face_y
_exptl_oxdiff_crystal_face_z
-0.9996 1.9999 -0.0000 0.2059 0.0687 0.0784
0.9996 -1.9999 0.0000 -0.2059 -0.0687 -0.0784
1.0034 -0.0029 -1.9983 0.1235 0.0525 -0.4322
-1.0034 0.0029 1.9983 -0.1235 -0.0525 0.4322
-1.0002 0.0002 -0.0000 -0.0055 0.0670 0.0178
1.0002 -0.0002 0.0000 0.0055 -0.0670 -0.0178
-2.0008 -0.9993 -0.0001 -0.1168 0.1332 0.0053
2.0008 0.9993 0.0001 0.1168 -0.1332 -0.0053
1.0009 1.9994 0.0001 0.2170 -0.0654 0.0428
-12.2645 3.9941 -1.2505 0.4282 0.9001 0.0803
13.8622 1.5236 0.9233 0.1835 -0.9830 -0.0093
-10.8366 -5.8677 -0.5734 -0.6467 0.7556 -0.1037
3.2501 -8.6308 0.9662 -0.9517 -0.2829 -0.1192
-3.1444 8.5786 -1.1024 0.9548 0.2839 0.0875
